data_7250458
loop_
_publ_author_name
'Steenhaut, Timothy'
'Li, Xiao'
'Zhou, Fuli'
'Robeyns, Koen'
'Leyssens, Tom'
'Filinchuk, Yaroslav'
'Shemchuk, Oleksii'

_publ_section_title
;
 A hydrogen-bonded organic framework with ultramicroporous channels based
 on proline and dl-2-phenoxypropionic acid
;
_journal_issue 23
_journal_name_full CrystEngComm
_journal_page_first 3887
_journal_page_last 3890
_journal_paper_doi 10.1039/D5CE00357A
_journal_volume 27
_journal_year 2025
_chemical_formula_moiety 'C9 H10 O3, C5 H9 N O2 [+ solvent]'
_chemical_formula_sum 'C14 H19 N O5'
_chemical_formula_weight 281.30
_space_group_crystal_system trigonal
_space_group_IT_number 148
_space_group_name_Hall '-R 3'
_space_group_name_H-M_alt 'R -3 :H'
_atom_sites_solution_hydrogens geom
_atom_sites_solution_primary 'dual space'
_audit_creation_method SHELXL-2019/3
_audit_update_record
;
2024-10-25 deposited with the CCDC.	2025-05-28 downloaded from the CCDC.
;
_cell_angle_alpha 90
_cell_angle_beta 90
_cell_angle_gamma 120
_cell_formula_units_Z 54
_cell_length_a 62.5573(16)
_cell_length_b 62.5573(16)
_cell_length_c 5.66980(14)
_cell_measurement_reflns_used 6713
_cell_measurement_temperature 150(2)
_cell_measurement_theta_max 26.7980
_cell_measurement_theta_min 2.3210
_cell_volume 19215.6(8)
_computing_cell_refinement
;
CrysAlisPro, Agilent Technologies,
Version 1.171.37.35 (release 13-08-2014 CrysAlis171 .NET)
(compiled Aug 13 2014,18:06:01)
;
_computing_data_collection MAR
_computing_data_reduction
;
CrysAlisPro, Agilent Technologies,
Version 1.171.37.35 (release 13-08-2014 CrysAlis171 .NET)
(compiled Aug 13 2014,18:06:01)
;
_computing_molecular_graphics 'MERCURY (Macrae et al., 2008)'
_computing_publication_material
;
'MERCURY (Macrae et al., 2008), Platon (Spek, 2009)'
;
_computing_structure_refinement 'SHELXL-2018/3 (Sheldrick, 2018)'
_computing_structure_solution 'SHELXT (Sheldrick, 2015)'
_diffrn_ambient_temperature 150(2)
_diffrn_measured_fraction_theta_full 0.998
_diffrn_measured_fraction_theta_max 0.994
_diffrn_measurement_device_type 'MAR345 image plate'
_diffrn_measurement_method
;
'154 images, \D\F 0.5\% '
;
_diffrn_radiation_type MoK\a
_diffrn_radiation_wavelength 0.71073
_diffrn_reflns_av_R_equivalents 0.0367
_diffrn_reflns_av_unetI/netI 0.0537
_diffrn_reflns_Laue_measured_fraction_full 0.998
_diffrn_reflns_Laue_measured_fraction_max 0.994
_diffrn_reflns_limit_h_max 61
_diffrn_reflns_limit_h_min -79
_diffrn_reflns_limit_k_max 76
_diffrn_reflns_limit_k_min -79
_diffrn_reflns_limit_l_max 6
_diffrn_reflns_limit_l_min -7
_diffrn_reflns_number 21261
_diffrn_reflns_point_group_measured_fraction_full 0.998
_diffrn_reflns_point_group_measured_fraction_max 0.994
_diffrn_reflns_theta_full 25.242
_diffrn_reflns_theta_max 26.830
_diffrn_reflns_theta_min 2.256
_diffrn_source 'Incoatec microfocus source'
_exptl_absorpt_coefficient_mu 0.100
_exptl_absorpt_correction_T_max 1.00000
_exptl_absorpt_correction_T_min 0.94415
_exptl_absorpt_correction_type multi-scan
_exptl_absorpt_process_details
;
CrysAlisPro, Agilent Technologies,
Version 1.171.37.35 (release 13-08-2014 CrysAlis171 .NET)
(compiled Aug 13 2014,18:06:01)
Empirical absorption correction using spherical harmonics,
 implemented in SCALE3 ABSPACK scaling algorithm.
;
_exptl_crystal_colour colourless
_exptl_crystal_density_diffrn 1.313
_exptl_crystal_description plate
_exptl_crystal_F_000 8100
_exptl_crystal_recrystallization_method 'Re-crystallisation from solvent: methanol'
_exptl_crystal_size_max 0.40
_exptl_crystal_size_mid 0.15
_exptl_crystal_size_min 0.03
_refine_diff_density_max 0.371
_refine_diff_density_min -0.250
_refine_diff_density_rms 0.045
_refine_ls_extinction_method none
_refine_ls_goodness_of_fit_ref 1.036
_refine_ls_hydrogen_treatment constr
_refine_ls_matrix_type full
_refine_ls_number_parameters 532
_refine_ls_number_reflns 9116
_refine_ls_number_restraints 0
_refine_ls_restrained_S_all 1.036
_refine_ls_R_factor_all 0.0818
_refine_ls_R_factor_gt 0.0500
_refine_ls_shift/su_max 0.001
_refine_ls_shift/su_mean 0.000
_refine_ls_structure_factor_coef Fsqd
_refine_ls_weighting_details 'w=1/[\s^2^(Fo^2^)+(0.0419P)^2^+31.1434P] where P=(Fo^2^+2Fc^2^)/3'
_refine_ls_weighting_scheme calc
_refine_ls_wR_factor_gt 0.1109
_refine_ls_wR_factor_ref 0.1180
_reflns_Friedel_coverage 0.000
_reflns_number_gt 6355
_reflns_number_total 9116
_reflns_threshold_expression 'I > 2\s(I)'
_cod_data_source_file d5ce00357a2.cif
_cod_data_source_block Alex_HOF_150k
_cod_depositor_comments 'Adding full bibliography for 7250457--7250458.cif.'
_cod_original_cell_volume 19215.6(11)
_cod_database_code 7250458
_shelx_shelxl_version_number 2019/3
_shelx_space_group_comment
;
The symmetry employed for this shelxl refinement is uniquely defined
by the following loop, which should always be used as a source of
symmetry information in preference to the above space-group names.
They are only intended as comments.
;

loop_
_space_group_symop_operation_xyz
'x, y, z'
'-y, x-y, z'
'-x+y, -x, z'
'x+2/3, y+1/3, z+1/3'
'-y+2/3, x-y+1/3, z+1/3'
'-x+y+2/3, -x+1/3, z+1/3'
'x+1/3, y+2/3, z+2/3'
'-y+1/3, x-y+2/3, z+2/3'
'-x+y+1/3, -x+2/3, z+2/3'
'-x, -y, -z'
'y, -x+y, -z'
'x-y, x, -z'
'-x+2/3, -y+1/3, -z+1/3'
'y+2/3, -x+y+1/3, -z+1/3'
'x-y+2/3, x+1/3, -z+1/3'
'-x+1/3, -y+2/3, -z+2/3'
'y+1/3, -x+y+2/3, -z+2/3'
'x-y+1/3, x+2/3, -z+2/3'

loop_
_atom_site_label
_atom_site_type_symbol
_atom_site_fract_x
_atom_site_fract_y
_atom_site_fract_z
_atom_site_U_iso_or_equiv
_atom_site_adp_type
_atom_site_occupancy
_atom_site_site_symmetry_order
_atom_site_calc_flag
_atom_site_refinement_flags_posn
_atom_site_refinement_flags_adp
_atom_site_refinement_flags_occupancy
_atom_site_disorder_assembly
_atom_site_disorder_group
N1 N 0.50081(3) 0.41339(3) -0.0652(2) 0.0187(3) Uani 1 1 d . . . . .
H1A H 0.508824 0.405255 -0.020863 0.022 Uiso 1 1 calc R U . . .
H1B H 0.491367 0.405638 -0.193665 0.022 Uiso 1 1 calc R U . . .
C2 C 0.51917(4) 0.43975(4) -0.1242(3) 0.0260(5) Uani 1 1 d . . . . .
H2A H 0.523328 0.441658 -0.294217 0.031 Uiso 1 1 calc R U . . .
H2B H 0.534510 0.445704 -0.031237 0.031 Uiso 1 1 calc R U . . .
C3 C 0.50594(4) 0.45343(4) -0.0583(3) 0.0273(5) Uani 1 1 d . . . . .
H3A H 0.494249 0.451952 -0.183590 0.033 Uiso 1 1 calc R U . . .
H3B H 0.517778 0.471123 -0.029835 0.033 Uiso 1 1 calc R U . . .
C4 C 0.49228(4) 0.44064(4) 0.1675(3) 0.0265(5) Uani 1 1 d . . . . .
H4A H 0.477520 0.442385 0.189025 0.032 Uiso 1 1 calc R U . . .
H4B H 0.503161 0.447712 0.306574 0.032 Uiso 1 1 calc R U . . .
C5 C 0.48480(3) 0.41332(3) 0.1335(3) 0.0173(4) Uani 1 1 d . . . . .
H5 H 0.466977 0.403389 0.088987 0.021 Uiso 1 1 calc R U . . .
C6 C 0.48983(3) 0.40277(3) 0.3546(3) 0.0169(4) Uani 1 1 d . . . . .
O7 O 0.50889(2) 0.40157(2) 0.3656(2) 0.0231(3) Uani 1 1 d . . . . .
O8 O 0.47418(2) 0.39730(2) 0.5225(2) 0.0201(3) Uani 1 1 d . . . . .
N11 N 0.45126(3) 0.34265(3) 0.6164(3) 0.0205(4) Uani 1 1 d . . . . .
H11A H 0.461007 0.358588 0.662943 0.025 Uiso 1 1 calc R U . . .
H11B H 0.458244 0.339939 0.487399 0.025 Uiso 1 1 calc R U . . .
C12 C 0.42583(4) 0.33790(4) 0.5574(4) 0.0291(5) Uani 1 1 d . . . . .
H12A H 0.424527 0.341055 0.388404 0.035 Uiso 1 1 calc R U . . .
H12B H 0.421471 0.348348 0.654085 0.035 Uiso 1 1 calc R U . . .
C13 C 0.40956(4) 0.31094(4) 0.6164(4) 0.0290(5) Uani 1 1 d . . . . .
H13A H 0.410091 0.300282 0.490198 0.035 Uiso 1 1 calc R U . . .
H13B H 0.392244 0.306815 0.641156 0.035 Uiso 1 1 calc R U . . .
C14 C 0.42090(4) 0.30818(4) 0.8440(3) 0.0269(5) Uani 1 1 d . . . . .
H14A H 0.416928 0.290876 0.866248 0.032 Uiso 1 1 calc R U . . .
H14B H 0.414772 0.313244 0.981845 0.032 Uiso 1 1 calc R U . . .
C15 C 0.44890(3) 0.32539(3) 0.8122(3) 0.0184(4) Uani 1 1 d . . . . .
H15 H 0.456937 0.315639 0.766216 0.022 Uiso 1 1 calc R U . . .
C16 C 0.46097(3) 0.34044(3) 1.0345(3) 0.0190(4) Uani 1 1 d . . . . .
O17 O 0.46396(3) 0.36138(2) 1.0497(2) 0.0280(3) Uani 1 1 d . . . . .
O18 O 0.46587(2) 0.32937(2) 1.1987(2) 0.0232(3) Uani 1 1 d . . . . .
N21 N 0.52176(3) 0.36378(3) 0.2699(2) 0.0197(3) Uani 1 1 d . . . . .
H21A H 0.505715 0.356581 0.316439 0.024 Uiso 1 1 calc R U . . .
H21B H 0.523993 0.373948 0.146150 0.024 Uiso 1 1 calc R U . . .
C22 C 0.52781(4) 0.34438(4) 0.1973(3) 0.0274(5) Uani 1 1 d . . . . .
H22A H 0.526067 0.341691 0.024612 0.033 Uiso 1 1 calc R U . . .
H22B H 0.516943 0.328537 0.278063 0.033 Uiso 1 1 calc R U . . .
C23 C 0.55435(4) 0.35485(4) 0.2730(4) 0.0301(5) Uani 1 1 d . . . . .
H23A H 0.565822 0.367074 0.157407 0.036 Uiso 1 1 calc R U . . .
H23B H 0.558534 0.341642 0.292775 0.036 Uiso 1 1 calc R U . . .
C24 C 0.55520(4) 0.36707(4) 0.5082(3) 0.0258(4) Uani 1 1 d . . . . .
H24A H 0.572280 0.380004 0.546892 0.031 Uiso 1 1 calc R U . . .
H24B H 0.548796 0.354743 0.637094 0.031 Uiso 1 1 calc R U . . .
C25 C 0.53854(3) 0.37841(3) 0.4711(3) 0.0176(4) Uani 1 1 d . . . . .
H25 H 0.548700 0.396217 0.426787 0.021 Uiso 1 1 calc R U . . .
C26 C 0.52324(3) 0.37554(3) 0.6905(3) 0.0169(4) Uani 1 1 d . . . . .
O27 O 0.50218(2) 0.35744(2) 0.7030(2) 0.0235(3) Uani 1 1 d . . . . .
O28 O 0.53415(2) 0.39153(2) 0.8544(2) 0.0202(3) Uani 1 1 d . . . . .
C31 C 0.36771(3) 0.34778(4) 0.7095(3) 0.0234(4) Uani 1 1 d . . . . .
H31 H 0.358576 0.344451 0.567112 0.028 Uiso 1 1 calc R U . . .
C32 C 0.36285(4) 0.32885(4) 0.8649(3) 0.0269(5) Uani 1 1 d . . . . .
H32 H 0.350255 0.312488 0.829354 0.032 Uiso 1 1 calc R U . . .
C33 C 0.37626(4) 0.33359(4) 1.0731(4) 0.0281(5) Uani 1 1 d . . . . .
H33 H 0.372917 0.320546 1.179437 0.034 Uiso 1 1 calc R U . . .
C34 C 0.39446(4) 0.35740(4) 1.1237(3) 0.0254(4) Uani 1 1 d . . . . .
H34 H 0.403569 0.360661 1.266108 0.030 Uiso 1 1 calc R U . . .
C35 C 0.39969(3) 0.37665(4) 0.9705(3) 0.0222(4) Uani 1 1 d . . . . .
H35 H 0.412374 0.392967 1.006363 0.027 Uiso 1 1 calc R U . . .
C36 C 0.38606(3) 0.37172(3) 0.7628(3) 0.0208(4) Uani 1 1 d . . . . .
O37 O 0.38901(2) 0.38946(2) 0.6011(2) 0.0255(3) Uani 1 1 d . . . . .
C38 C 0.40854(4) 0.41420(4) 0.6420(4) 0.0260(4) Uani 1 1 d . . . . .
H38 H 0.406559 0.419506 0.803055 0.031 Uiso 1 1 calc R U . . .
C39 C 0.40549(4) 0.43017(4) 0.4598(4) 0.0365(5) Uani 1 1 d . . . . .
H39A H 0.418364 0.447422 0.482086 0.055 Uiso 1 1 calc R U . . .
H39B H 0.389221 0.428688 0.477949 0.055 Uiso 1 1 calc R U . . .
H39C H 0.406904 0.424730 0.301377 0.055 Uiso 1 1 calc R U . . .
C40 C 0.43388(4) 0.41639(4) 0.6241(3) 0.0248(4) Uani 1 1 d . . . . .
O41 O 0.45119(3) 0.43202(3) 0.7313(3) 0.0506(5) Uani 1 1 d . . . . .
O42 O 0.43486(2) 0.40031(3) 0.4824(2) 0.0278(3) Uani 1 1 d . . . . .
H42 H 0.449303 0.402643 0.480492 0.042 Uiso 1 1 calc R U . . .
C51 C 0.36921(4) 0.20382(4) 1.1460(3) 0.0223(4) Uani 1 1 d . . . . .
H51 H 0.366064 0.194989 1.290060 0.027 Uiso 1 1 calc R U . . .
C52 C 0.34994(4) 0.19900(4) 0.9947(4) 0.0272(5) Uani 1 1 d . . . . .
H52 H 0.333570 0.186866 1.035915 0.033 Uiso 1 1 calc R U . . .
C53 C 0.35431(4) 0.21176(4) 0.7829(4) 0.0285(5) Uani 1 1 d . . . . .
H53 H 0.341090 0.208199 0.678069 0.034 Uiso 1 1 calc R U . . .
C54 C 0.37818(4) 0.22970(4) 0.7273(3) 0.0270(5) Uani 1 1 d . . . . .
H54 H 0.381242 0.238645 0.584043 0.032 Uiso 1 1 calc R U . . .
C55 C 0.39780(4) 0.23488(4) 0.8774(3) 0.0229(4) Uani 1 1 d . . . . .
H55 H 0.414108 0.247291 0.837692 0.027 Uiso 1 1 calc R U . . .
C56 C 0.39318(3) 0.22162(3) 1.0864(3) 0.0194(4) Uani 1 1 d . . . . .
O57 O 0.41117(2) 0.22400(2) 1.2435(2) 0.0216(3) Uani 1 1 d . . . . .
C58 C 0.43598(3) 0.24269(3) 1.1981(3) 0.0204(4) Uani 1 1 d . . . . .
H58 H 0.440220 0.241800 1.029672 0.024 Uiso 1 1 calc R U . . .
C59 C 0.45231(4) 0.23750(4) 1.3594(3) 0.0249(4) Uani 1 1 d . . . . .
H59A H 0.469676 0.249590 1.329074 0.037 Uiso 1 1 calc R U . . .
H59B H 0.449412 0.220844 1.328743 0.037 Uiso 1 1 calc R U . . .
H59C H 0.448341 0.238734 1.524278 0.037 Uiso 1 1 calc R U . . .
C60 C 0.43956(4) 0.26824(4) 1.2497(3) 0.0206(4) Uani 1 1 d . . . . .
O61 O 0.42723(3) 0.27191(3) 1.3888(3) 0.0410(4) Uani 1 1 d . . . . .
O62 O 0.45828(3) 0.28561(2) 1.1301(2) 0.0261(3) Uani 1 1 d . . . . .
H62 H 0.459803 0.299417 1.162117 0.039 Uiso 1 1 calc R U . . .
C71 C 0.65755(3) 0.41597(3) 0.8282(3) 0.0507(7) Uani 1 1 d G . . . .
H71 H 0.667171 0.422707 0.966647 0.061 Uiso 1 1 calc R U . . .
C72 C 0.66059(4) 0.39925(4) 0.6913(4) 0.0813(11) Uani 1 1 d G . . . .
H72 H 0.672300 0.394558 0.736226 0.098 Uiso 1 1 calc R U . . .
C73 C 0.64651(4) 0.38940(4) 0.4888(3) 0.0842(11) Uani 1 1 d G . . . .
H73 H 0.648592 0.377972 0.395216 0.101 Uiso 1 1 calc R U . . .
C74 C 0.62938(3) 0.39627(3) 0.4231(3) 0.0595(8) Uani 1 1 d G . . . .
H74 H 0.619756 0.389536 0.284624 0.071 Uiso 1 1 calc R U . . .
C75 C 0.62633(3) 0.41299(3) 0.5599(3) 0.0404(6) Uani 1 1 d G . . . .
H75 H 0.614627 0.417685 0.515040 0.048 Uiso 1 1 calc R U . . .
C76 C 0.64042(3) 0.42284(3) 0.7625(2) 0.0343(5) Uani 1 1 d G . . . .
O77 O 0.63960(3) 0.44016(3) 0.9050(2) 0.0324(3) Uani 1 1 d . . . . .
C78 C 0.62154(4) 0.44707(4) 0.8541(3) 0.0271(5) Uani 1 1 d . . . . .
H78 H 0.622393 0.451538 0.683621 0.032 Uiso 1 1 calc R U . . .
C79 C 0.62774(4) 0.46929(4) 1.0060(4) 0.0305(5) Uani 1 1 d . . . . .
H79A H 0.616310 0.475281 0.970375 0.046 Uiso 1 1 calc R U . . .
H79B H 0.644688 0.482372 0.973468 0.046 Uiso 1 1 calc R U . . .
H79C H 0.626232 0.464617 1.172761 0.046 Uiso 1 1 calc R U . . .
C80 C 0.59566(4) 0.42604(4) 0.9140(3) 0.0253(4) Uani 1 1 d . . . . .
O81 O 0.59146(3) 0.41141(3) 1.0709(3) 0.0419(4) Uani 1 1 d . . . . .
O82 O 0.57867(2) 0.42686(3) 0.7832(2) 0.0275(3) Uani 1 1 d . . . . .
H82 H 0.565386 0.413354 0.793444 0.041 Uiso 1 1 calc R U . . .

loop_
_atom_site_aniso_label
_atom_site_aniso_U_11
_atom_site_aniso_U_22
_atom_site_aniso_U_33
_atom_site_aniso_U_23
_atom_site_aniso_U_13
_atom_site_aniso_U_12
N1 0.0242(9) 0.0194(8) 0.0132(7) 0.0004(6) 0.0001(6) 0.0114(7)
C2 0.0217(11) 0.0249(11) 0.0221(10) 0.0034(8) 0.0017(8) 0.0046(9)
C3 0.0246(11) 0.0197(10) 0.0302(11) 0.0042(9) 0.0001(9) 0.0055(9)
C4 0.0389(12) 0.0193(10) 0.0238(10) 0.0014(8) 0.0031(9) 0.0163(10)
C5 0.0191(10) 0.0184(10) 0.0143(8) 0.0004(7) 0.0009(7) 0.0093(8)
C6 0.0217(10) 0.0112(9) 0.0147(8) -0.0021(7) -0.0005(7) 0.0059(8)
O7 0.0230(7) 0.0299(8) 0.0202(6) 0.0010(6) -0.0005(6) 0.0161(7)
O8 0.0214(7) 0.0232(7) 0.0149(6) 0.0017(5) 0.0021(5) 0.0105(6)
N11 0.0241(9) 0.0193(8) 0.0171(8) 0.0006(6) 0.0003(6) 0.0100(7)
C12 0.0319(12) 0.0347(12) 0.0275(10) 0.0003(9) -0.0031(9) 0.0217(10)
C13 0.0222(11) 0.0336(12) 0.0322(11) -0.0080(9) -0.0054(9) 0.0147(10)
C14 0.0220(11) 0.0216(11) 0.0296(11) 0.0019(9) 0.0003(9) 0.0051(9)
C15 0.0214(10) 0.0168(9) 0.0167(9) 0.0019(7) 0.0016(7) 0.0093(8)
C16 0.0179(10) 0.0172(10) 0.0157(9) 0.0012(7) 0.0025(7) 0.0043(8)
O17 0.0411(9) 0.0182(7) 0.0233(7) -0.0033(6) -0.0023(6) 0.0138(7)
O18 0.0286(8) 0.0202(7) 0.0172(6) 0.0004(5) -0.0026(6) 0.0095(6)
N21 0.0217(9) 0.0206(8) 0.0137(7) 0.0003(6) 0.0004(6) 0.0083(7)
C22 0.0419(13) 0.0182(10) 0.0212(10) -0.0023(8) -0.0005(9) 0.0143(10)
C23 0.0371(13) 0.0274(12) 0.0311(11) -0.0004(9) 0.0059(9) 0.0202(10)
C24 0.0234(11) 0.0297(11) 0.0265(10) -0.0028(9) -0.0010(8) 0.0150(9)
C25 0.0188(10) 0.0160(9) 0.0147(8) -0.0017(7) -0.0014(7) 0.0062(8)
C26 0.0194(10) 0.0183(10) 0.0150(8) 0.0015(7) -0.0013(7) 0.0109(8)
O27 0.0180(7) 0.0235(7) 0.0203(7) 0.0010(6) 0.0017(5) 0.0037(6)
O28 0.0208(7) 0.0219(7) 0.0147(6) -0.0026(5) -0.0011(5) 0.0083(6)
C31 0.0171(10) 0.0249(11) 0.0239(10) -0.0028(8) 0.0001(8) 0.0073(9)
C32 0.0227(11) 0.0192(10) 0.0303(11) -0.0029(9) 0.0034(9) 0.0041(9)
C33 0.0309(12) 0.0246(11) 0.0288(11) 0.0051(9) 0.0045(9) 0.0139(10)
C34 0.0255(11) 0.0287(11) 0.0233(10) -0.0009(9) -0.0022(8) 0.0147(10)
C35 0.0164(10) 0.0196(10) 0.0278(10) -0.0029(8) -0.0021(8) 0.0070(8)
C36 0.0184(10) 0.0210(10) 0.0243(10) 0.0037(8) 0.0033(8) 0.0108(8)
O37 0.0173(7) 0.0226(7) 0.0315(7) 0.0068(6) -0.0029(6) 0.0063(6)
C38 0.0218(11) 0.0211(10) 0.0318(11) 0.0022(9) 0.0011(9) 0.0082(9)
C39 0.0321(13) 0.0335(13) 0.0451(13) 0.0119(11) 0.0026(10) 0.0173(11)
C40 0.0226(11) 0.0194(10) 0.0296(10) 0.0011(9) -0.0001(9) 0.0085(9)
O41 0.0235(9) 0.0456(10) 0.0772(12) -0.0362(9) -0.0171(8) 0.0131(8)
O42 0.0170(7) 0.0322(8) 0.0304(7) -0.0074(6) -0.0028(6) 0.0094(6)
C51 0.0255(11) 0.0192(10) 0.0241(9) 0.0012(8) 0.0018(8) 0.0127(9)
C52 0.0212(11) 0.0274(11) 0.0340(11) -0.0011(9) 0.0003(9) 0.0129(9)
C53 0.0285(12) 0.0355(12) 0.0296(11) -0.0045(9) -0.0053(9) 0.0221(10)
C54 0.0352(12) 0.0308(12) 0.0237(10) 0.0010(9) 0.0003(9) 0.0230(10)
C55 0.0246(11) 0.0208(10) 0.0249(10) 0.0009(8) 0.0038(8) 0.0125(9)
C56 0.0234(10) 0.0182(10) 0.0215(9) -0.0038(8) -0.0014(8) 0.0140(9)
O57 0.0198(7) 0.0188(7) 0.0235(7) 0.0027(5) -0.0009(6) 0.0076(6)
C58 0.0203(10) 0.0181(10) 0.0218(9) 0.0014(8) 0.0031(8) 0.0089(8)
C59 0.0251(11) 0.0223(11) 0.0297(10) 0.0012(8) -0.0005(9) 0.0136(9)
C60 0.0220(10) 0.0218(10) 0.0194(9) 0.0027(8) 0.0011(8) 0.0120(9)
O61 0.0476(10) 0.0250(8) 0.0507(9) 0.0029(7) 0.0261(8) 0.0183(8)
O62 0.0322(8) 0.0174(7) 0.0285(7) 0.0032(6) 0.0071(6) 0.0122(6)
C71 0.0617(18) 0.0602(18) 0.0452(14) 0.0014(13) -0.0009(13) 0.0416(16)
C72 0.111(3) 0.106(3) 0.073(2) -0.015(2) -0.011(2) 0.089(3)
C73 0.117(3) 0.096(3) 0.073(2) -0.030(2) -0.009(2) 0.078(3)
C74 0.066(2) 0.064(2) 0.0501(16) -0.0140(14) 0.0004(14) 0.0335(17)
C75 0.0332(13) 0.0422(14) 0.0397(13) -0.0024(11) 0.0036(11) 0.0143(11)
C76 0.0320(12) 0.0338(13) 0.0338(12) 0.0040(10) 0.0062(10) 0.0140(11)
O77 0.0240(8) 0.0345(9) 0.0365(8) -0.0022(7) -0.0041(6) 0.0130(7)
C78 0.0204(11) 0.0293(12) 0.0254(10) 0.0032(9) -0.0014(8) 0.0079(9)
C79 0.0216(11) 0.0287(12) 0.0333(11) 0.0011(9) -0.0017(9) 0.0067(9)
C80 0.0242(11) 0.0243(11) 0.0228(10) -0.0005(9) -0.0016(8) 0.0087(9)
O81 0.0311(9) 0.0383(10) 0.0450(9) 0.0196(8) -0.0025(7) 0.0090(8)
O82 0.0207(7) 0.0244(8) 0.0264(7) 0.0030(6) -0.0039(6) 0.0031(6)

loop_
_atom_type_symbol
_atom_type_description
_atom_type_scat_dispersion_real
_atom_type_scat_dispersion_imag
_atom_type_scat_source
C C 0.0033 0.0016 'International Tables Vol C Tables 4.2.6.8 and 6.1.1.4'
H H 0.0000 0.0000 'International Tables Vol C Tables 4.2.6.8 and 6.1.1.4'
N N 0.0061 0.0033 'International Tables Vol C Tables 4.2.6.8 and 6.1.1.4'
O O 0.0106 0.0060 'International Tables Vol C Tables 4.2.6.8 and 6.1.1.4'

loop_
_geom_angle_atom_site_label_1
_geom_angle_atom_site_label_2
_geom_angle_atom_site_label_3
_geom_angle
_geom_angle_site_symmetry_1
_geom_angle_site_symmetry_3
_geom_angle_publ_flag
C2 N1 C5 108.16(14) . . ?
C2 N1 H1A 110.1 . . ?
C5 N1 H1A 110.1 . . ?
C2 N1 H1B 110.1 . . ?
C5 N1 H1B 110.1 . . ?
H1A N1 H1B 108.4 . . ?
N1 C2 C3 103.48(15) . . ?
N1 C2 H2A 111.1 . . ?
C3 C2 H2A 111.1 . . ?
N1 C2 H2B 111.1 . . ?
C3 C2 H2B 111.1 . . ?
H2A C2 H2B 109.0 . . ?
C2 C3 C4 103.49(16) . . ?
C2 C3 H3A 111.1 . . ?
C4 C3 H3A 111.1 . . ?
C2 C3 H3B 111.1 . . ?
C4 C3 H3B 111.1 . . ?
H3A C3 H3B 109.0 . . ?
C3 C4 C5 104.86(15) . . ?
C3 C4 H4A 110.8 . . ?
C5 C4 H4A 110.8 . . ?
C3 C4 H4B 110.8 . . ?
C5 C4 H4B 110.8 . . ?
H4A C4 H4B 108.9 . . ?
N1 C5 C6 109.62(14) . . ?
N1 C5 C4 104.93(14) . . ?
C6 C5 C4 111.34(15) . . ?
N1 C5 H5 110.3 . . ?
C6 C5 H5 110.3 . . ?
C4 C5 H5 110.3 . . ?
O7 C6 O8 125.33(16) . . ?
O7 C6 C5 118.97(16) . . ?
O8 C6 C5 115.54(16) . . ?
C12 N11 C15 107.95(14) . . ?
C12 N11 H11A 110.1 . . ?
C15 N11 H11A 110.1 . . ?
C12 N11 H11B 110.1 . . ?
C15 N11 H11B 110.1 . . ?
H11A N11 H11B 108.4 . . ?
N11 C12 C13 103.14(16) . . ?
N11 C12 H12A 111.1 . . ?
C13 C12 H12A 111.1 . . ?
N11 C12 H12B 111.1 . . ?
C13 C12 H12B 111.1 . . ?
H12A C12 H12B 109.1 . . ?
C12 C13 C14 102.85(16) . . ?
C12 C13 H13A 111.2 . . ?
C14 C13 H13A 111.2 . . ?
C12 C13 H13B 111.2 . . ?
C14 C13 H13B 111.2 . . ?
H13A C13 H13B 109.1 . . ?
C13 C14 C15 104.65(16) . . ?
C13 C14 H14A 110.8 . . ?
C15 C14 H14A 110.8 . . ?
C13 C14 H14B 110.8 . . ?
C15 C14 H14B 110.8 . . ?
H14A C14 H14B 108.9 . . ?
N11 C15 C16 109.04(14) . . ?
N11 C15 C14 104.92(15) . . ?
C16 C15 C14 111.91(15) . . ?
N11 C15 H15 110.3 . . ?
C16 C15 H15 110.3 . . ?
C14 C15 H15 110.3 . . ?
O17 C16 O18 124.91(16) . . ?
O17 C16 C15 118.62(16) . . ?
O18 C16 C15 116.33(16) . . ?
C22 N21 C25 108.56(14) . . ?
C22 N21 H21A 110.0 . . ?
C25 N21 H21A 110.0 . . ?
C22 N21 H21B 110.0 . . ?
C25 N21 H21B 110.0 . . ?
H21A N21 H21B 108.4 . . ?
N21 C22 C23 103.78(15) . . ?
N21 C22 H22A 111.0 . . ?
C23 C22 H22A 111.0 . . ?
N21 C22 H22B 111.0 . . ?
C23 C22 H22B 111.0 . . ?
H22A C22 H22B 109.0 . . ?
C22 C23 C24 102.77(16) . . ?
C22 C23 H23A 111.2 . . ?
C24 C23 H23A 111.2 . . ?
C22 C23 H23B 111.2 . . ?
C24 C23 H23B 111.2 . . ?
H23A C23 H23B 109.1 . . ?
C23 C24 C25 104.44(16) . . ?
C23 C24 H24A 110.9 . . ?
C25 C24 H24A 110.9 . . ?
C23 C24 H24B 110.9 . . ?
C25 C24 H24B 110.9 . . ?
H24A C24 H24B 108.9 . . ?
N21 C25 C26 109.87(15) . . ?
N21 C25 C24 104.44(14) . . ?
C26 C25 C24 111.34(15) . . ?
N21 C25 H25 110.4 . . ?
C26 C25 H25 110.4 . . ?
C24 C25 H25 110.4 . . ?
O27 C26 O28 125.43(16) . . ?
O27 C26 C25 118.22(16) . . ?
O28 C26 C25 116.18(16) . . ?
C32 C31 C36 119.58(18) . . ?
C32 C31 H31 120.2 . . ?
C36 C31 H31 120.2 . . ?
C31 C32 C33 120.47(19) . . ?
C31 C32 H32 119.8 . . ?
C33 C32 H32 119.8 . . ?
C34 C33 C32 119.39(19) . . ?
C34 C33 H33 120.3 . . ?
C32 C33 H33 120.3 . . ?
C33 C34 C35 121.19(18) . . ?
C33 C34 H34 119.4 . . ?
C35 C34 H34 119.4 . . ?
C34 C35 C36 118.98(18) . . ?
C34 C35 H35 120.5 . . ?
C36 C35 H35 120.5 . . ?
O37 C36 C31 115.36(16) . . ?
O37 C36 C35 124.23(17) . . ?
C31 C36 C35 120.39(18) . . ?
C36 O37 C38 117.40(15) . . ?
O37 C38 C39 106.34(16) . . ?
O37 C38 C40 111.93(16) . . ?
C39 C38 C40 111.31(17) . . ?
O37 C38 H38 109.1 . . ?
C39 C38 H38 109.1 . . ?
C40 C38 H38 109.1 . . ?
C38 C39 H39A 109.5 . . ?
C38 C39 H39B 109.5 . . ?
H39A C39 H39B 109.5 . . ?
C38 C39 H39C 109.5 . . ?
H39A C39 H39C 109.5 . . ?
H39B C39 H39C 109.5 . . ?
O41 C40 O42 124.41(19) . . ?
O41 C40 C38 120.95(19) . . ?
O42 C40 C38 114.63(17) . . ?
C40 O42 H42 109.5 . . ?
C52 C51 C56 119.79(18) . . ?
C52 C51 H51 120.1 . . ?
C56 C51 H51 120.1 . . ?
C51 C52 C53 120.68(19) . . ?
C51 C52 H52 119.7 . . ?
C53 C52 H52 119.7 . . ?
C54 C53 C52 119.00(19) . . ?
C54 C53 H53 120.5 . . ?
C52 C53 H53 120.5 . . ?
C53 C54 C55 121.20(19) . . ?
C53 C54 H54 119.4 . . ?
C55 C54 H54 119.4 . . ?
C56 C55 C54 119.07(19) . . ?
C56 C55 H55 120.5 . . ?
C54 C55 H55 120.5 . . ?
O57 C56 C51 115.04(16) . . ?
O57 C56 C55 124.68(17) . . ?
C51 C56 C55 120.24(17) . . ?
C56 O57 C58 117.77(14) . . ?
O57 C58 C59 106.76(15) . . ?
O57 C58 C60 110.73(15) . . ?
C59 C58 C60 110.20(16) . . ?
O57 C58 H58 109.7 . . ?
C59 C58 H58 109.7 . . ?
C60 C58 H58 109.7 . . ?
C58 C59 H59A 109.5 . . ?
C58 C59 H59B 109.5 . . ?
H59A C59 H59B 109.5 . . ?
C58 C59 H59C 109.5 . . ?
H59A C59 H59C 109.5 . . ?
H59B C59 H59C 109.5 . . ?
O61 C60 O62 124.73(18) . . ?
O61 C60 C58 123.58(17) . . ?
O62 C60 C58 111.64(16) . . ?
C60 O62 H62 109.5 . . ?
C72 C71 C76 120.0 . . ?
C72 C71 H71 120.0 . . ?
C76 C71 H71 120.0 . . ?
C71 C72 C73 120.0 . . ?
C71 C72 H72 120.0 . . ?
C73 C72 H72 120.0 . . ?
C74 C73 C72 120.0 . . ?
C74 C73 H73 120.0 . . ?
C72 C73 H73 120.0 . . ?
C73 C74 C75 120.0 . . ?
C73 C74 H74 120.0 . . ?
C75 C74 H74 120.0 . . ?
C74 C75 C76 120.0 . . ?
C74 C75 H75 120.0 . . ?
C76 C75 H75 120.0 . . ?
O77 C76 C75 124.81(12) . . ?
O77 C76 C71 115.14(12) . . ?
C75 C76 C71 120.0 . . ?
C76 O77 C78 117.89(14) . . ?
O77 C78 C79 106.59(16) . . ?
O77 C78 C80 110.63(17) . . ?
C79 C78 C80 109.82(17) . . ?
O77 C78 H78 109.9 . . ?
C79 C78 H78 109.9 . . ?
C80 C78 H78 109.9 . . ?
C78 C79 H79A 109.5 . . ?
C78 C79 H79B 109.5 . . ?
H79A C79 H79B 109.5 . . ?
C78 C79 H79C 109.5 . . ?
H79A C79 H79C 109.5 . . ?
H79B C79 H79C 109.5 . . ?
O81 C80 O82 124.75(19) . . ?
O81 C80 C78 123.49(19) . . ?
O82 C80 C78 111.65(17) . . ?
C80 O82 H82 109.5 . . ?

loop_
_geom_bond_atom_site_label_1
_geom_bond_atom_site_label_2
_geom_bond_distance
_geom_bond_site_symmetry_2
_geom_bond_publ_flag
N1 C2 1.502(2) . ?
N1 C5 1.506(2) . ?
N1 H1A 0.9100 . ?
N1 H1B 0.9100 . ?
C2 C3 1.505(3) . ?
C2 H2A 0.9900 . ?
C2 H2B 0.9900 . ?
C3 C4 1.525(3) . ?
C3 H3A 0.9900 . ?
C3 H3B 0.9900 . ?
C4 C5 1.542(3) . ?
C4 H4A 0.9900 . ?
C4 H4B 0.9900 . ?
C5 C6 1.522(2) . ?
C5 H5 1.0000 . ?
C6 O7 1.233(2) . ?
C6 O8 1.283(2) . ?
N11 C12 1.503(3) . ?
N11 C15 1.503(2) . ?
N11 H11A 0.9100 . ?
N11 H11B 0.9100 . ?
C12 C13 1.509(3) . ?
C12 H12A 0.9900 . ?
C12 H12B 0.9900 . ?
C13 C14 1.523(3) . ?
C13 H13A 0.9900 . ?
C13 H13B 0.9900 . ?
C14 C15 1.541(3) . ?
C14 H14A 0.9900 . ?
C14 H14B 0.9900 . ?
C15 C16 1.528(2) . ?
C15 H15 1.0000 . ?
C16 O17 1.230(2) . ?
C16 O18 1.285(2) . ?
N21 C22 1.498(2) . ?
N21 C25 1.510(2) . ?
N21 H21A 0.9100 . ?
N21 H21B 0.9100 . ?
C22 C23 1.511(3) . ?
C22 H22A 0.9900 . ?
C22 H22B 0.9900 . ?
C23 C24 1.525(3) . ?
C23 H23A 0.9900 . ?
C23 H23B 0.9900 . ?
C24 C25 1.540(3) . ?
C24 H24A 0.9900 . ?
C24 H24B 0.9900 . ?
C25 C26 1.525(2) . ?
C25 H25 1.0000 . ?
C26 O27 1.237(2) . ?
C26 O28 1.283(2) . ?
C31 C32 1.383(3) . ?
C31 C36 1.390(3) . ?
C31 H31 0.9500 . ?
C32 C33 1.392(3) . ?
C32 H32 0.9500 . ?
C33 C34 1.379(3) . ?
C33 H33 0.9500 . ?
C34 C35 1.384(3) . ?
C34 H34 0.9500 . ?
C35 C36 1.395(3) . ?
C35 H35 0.9500 . ?
C36 O37 1.379(2) . ?
O37 C38 1.432(2) . ?
C38 C39 1.514(3) . ?
C38 C40 1.525(3) . ?
C38 H38 1.0000 . ?
C39 H39A 0.9800 . ?
C39 H39B 0.9800 . ?
C39 H39C 0.9800 . ?
C40 O41 1.200(2) . ?
C40 O42 1.313(2) . ?
O42 H42 0.8400 . ?
C51 C52 1.384(3) . ?
C51 C56 1.390(3) . ?
C51 H51 0.9500 . ?
C52 C53 1.391(3) . ?
C52 H52 0.9500 . ?
C53 C54 1.383(3) . ?
C53 H53 0.9500 . ?
C54 C55 1.392(3) . ?
C54 H54 0.9500 . ?
C55 C56 1.391(3) . ?
C55 H55 0.9500 . ?
C56 O57 1.383(2) . ?
O57 C58 1.424(2) . ?
C58 C59 1.522(3) . ?
C58 C60 1.527(3) . ?
C58 H58 1.0000 . ?
C59 H59A 0.9800 . ?
C59 H59B 0.9800 . ?
C59 H59C 0.9800 . ?
C60 O61 1.203(2) . ?
C60 O62 1.319(2) . ?
O62 H62 0.8400 . ?
C71 C72 1.3900 . ?
C71 C76 1.3900 . ?
C71 H71 0.9500 . ?
C72 C73 1.3900 . ?
C72 H72 0.9500 . ?
C73 C74 1.3900 . ?
C73 H73 0.9500 . ?
C74 C75 1.3900 . ?
C74 H74 0.9500 . ?
C75 C76 1.3900 . ?
C75 H75 0.9500 . ?
C76 O77 1.3726(18) . ?
O77 C78 1.427(2) . ?
C78 C79 1.512(3) . ?
C78 C80 1.529(3) . ?
C78 H78 1.0000 . ?
C79 H79A 0.9800 . ?
C79 H79B 0.9800 . ?
C79 H79C 0.9800 . ?
C80 O81 1.207(2) . ?
C80 O82 1.318(2) . ?
O82 H82 0.8400 . ?

loop_
_geom_torsion_atom_site_label_1
_geom_torsion_atom_site_label_2
_geom_torsion_atom_site_label_3
_geom_torsion_atom_site_label_4
_geom_torsion
_geom_torsion_site_symmetry_1
_geom_torsion_site_symmetry_2
_geom_torsion_site_symmetry_3
_geom_torsion_site_symmetry_4
_geom_torsion_publ_flag
C5 N1 C2 C3 -28.64(18) . . . . ?
N1 C2 C3 C4 38.75(19) . . . . ?
C2 C3 C4 C5 -34.7(2) . . . . ?
C2 N1 C5 C6 -112.65(16) . . . . ?
C2 N1 C5 C4 7.02(19) . . . . ?
C3 C4 C5 N1 17.1(2) . . . . ?
C3 C4 C5 C6 135.57(17) . . . . ?
N1 C5 C6 O7 17.3(2) . . . . ?
C4 C5 C6 O7 -98.33(19) . . . . ?
N1 C5 C6 O8 -167.13(15) . . . . ?
C4 C5 C6 O8 77.2(2) . . . . ?
C15 N11 C12 C13 -29.59(19) . . . . ?
N11 C12 C13 C14 40.34(19) . . . . ?
C12 C13 C14 C15 -36.4(2) . . . . ?
C12 N11 C15 C16 -113.10(17) . . . . ?
C12 N11 C15 C14 6.93(19) . . . . ?
C13 C14 C15 N11 18.23(19) . . . . ?
C13 C14 C15 C16 136.33(17) . . . . ?
N11 C15 C16 O17 20.5(2) . . . . ?
C14 C15 C16 O17 -95.1(2) . . . . ?
N11 C15 C16 O18 -163.56(15) . . . . ?
C14 C15 C16 O18 80.8(2) . . . . ?
C25 N21 C22 C23 -25.13(19) . . . . ?
N21 C22 C23 C24 38.66(19) . . . . ?
C22 C23 C24 C25 -38.0(2) . . . . ?
C22 N21 C25 C26 -118.02(16) . . . . ?
C22 N21 C25 C24 1.48(19) . . . . ?
C23 C24 C25 N21 22.55(19) . . . . ?
C23 C24 C25 C26 141.07(16) . . . . ?
N21 C25 C26 O27 21.4(2) . . . . ?
C24 C25 C26 O27 -93.8(2) . . . . ?
N21 C25 C26 O28 -163.03(15) . . . . ?
C24 C25 C26 O28 81.8(2) . . . . ?
C36 C31 C32 C33 -0.4(3) . . . . ?
C31 C32 C33 C34 0.2(3) . . . . ?
C32 C33 C34 C35 -0.3(3) . . . . ?
C33 C34 C35 C36 0.6(3) . . . . ?
C32 C31 C36 O37 -177.92(17) . . . . ?
C32 C31 C36 C35 0.7(3) . . . . ?
C34 C35 C36 O37 177.68(17) . . . . ?
C34 C35 C36 C31 -0.8(3) . . . . ?
C31 C36 O37 C38 -176.81(17) . . . . ?
C35 C36 O37 C38 4.7(3) . . . . ?
C36 O37 C38 C39 -172.67(16) . . . . ?
C36 O37 C38 C40 65.6(2) . . . . ?
O37 C38 C40 O41 -152.5(2) . . . . ?
C39 C38 C40 O41 88.7(3) . . . . ?
O37 C38 C40 O42 28.5(2) . . . . ?
C39 C38 C40 O42 -90.4(2) . . . . ?
C56 C51 C52 C53 0.2(3) . . . . ?
C51 C52 C53 C54 -1.2(3) . . . . ?
C52 C53 C54 C55 1.0(3) . . . . ?
C53 C54 C55 C56 0.3(3) . . . . ?
C52 C51 C56 O57 -176.56(17) . . . . ?
C52 C51 C56 C55 1.1(3) . . . . ?
C54 C55 C56 O57 176.11(17) . . . . ?
C54 C55 C56 C51 -1.3(3) . . . . ?
C51 C56 O57 C58 -177.20(16) . . . . ?
C55 C56 O57 C58 5.3(3) . . . . ?
C56 O57 C58 C59 -167.15(15) . . . . ?
C56 O57 C58 C60 72.88(19) . . . . ?
O57 C58 C60 O61 26.5(3) . . . . ?
C59 C58 C60 O61 -91.3(2) . . . . ?
O57 C58 C60 O62 -155.84(15) . . . . ?
C59 C58 C60 O62 86.27(19) . . . . ?
C76 C71 C72 C73 0.0 . . . . ?
C71 C72 C73 C74 0.0 . . . . ?
C72 C73 C74 C75 0.0 . . . . ?
C73 C74 C75 C76 0.0 . . . . ?
C74 C75 C76 O77 177.33(17) . . . . ?
C74 C75 C76 C71 0.0 . . . . ?
C72 C71 C76 O77 -177.58(16) . . . . ?
C72 C71 C76 C75 0.0 . . . . ?
C75 C76 O77 C78 5.7(2) . . . . ?
C71 C76 O77 C78 -176.89(14) . . . . ?
C76 O77 C78 C79 -169.85(15) . . . . ?
C76 O77 C78 C80 70.8(2) . . . . ?
O77 C78 C80 O81 31.2(3) . . . . ?
C79 C78 C80 O81 -86.2(3) . . . . ?
O77 C78 C80 O82 -152.57(16) . . . . ?
C79 C78 C80 O82 90.0(2) . . . . ?
